data_2233077
loop_
_publ_author_name
'Rauf, M. Khawar'
'Ebihara, Masahiro'
'Badshah, Amin'
Imtiaz-ud-Din

_publ_section_title
;
 1-Benzoyl-3-(2,4,5-trichlorophenyl)thiourea
;
_journal_coeditor_code BG2439
_journal_issue 1
_journal_name_full 'Acta Crystallographica Section E'
_journal_page_first o119
_journal_paper_doi 10.1107/S1600536811052780
_journal_volume 68
_journal_year 2012
_chemical_formula_iupac 'C14 H9 Cl3 N2 O S'
_chemical_formula_moiety 'C14 H9 Cl3 N2 O S'
_chemical_formula_sum 'C14 H9 Cl3 N2 O S'
_chemical_formula_weight 359.64
_chemical_name_common 1-Benzoyl-3-(2,4,5-trichlorophenyl)thiourea
_chemical_name_systematic
;
1-Benzoyl-3-(2,4,5-trichlorophenyl)thiourea
;
_space_group_IT_number 15
_symmetry_cell_setting monoclinic
_symmetry_space_group_name_Hall '-C 2yc'
_symmetry_space_group_name_H-M 'C 1 2/c 1'
_atom_sites_solution_hydrogens geom
_atom_sites_solution_primary direct
_atom_sites_solution_secondary difmap
_audit_creation_method SHELXL-97
_cell_angle_alpha 90
_cell_angle_beta 115.995(2)
_cell_angle_gamma 90
_cell_formula_units_Z 8
_cell_length_a 33.111(8)
_cell_length_b 3.8413(7)
_cell_length_c 25.220(6)
_cell_measurement_reflns_used 3588
_cell_measurement_temperature 296(2)
_cell_measurement_theta_max 27.4719
_cell_measurement_theta_min 3.4339
_cell_volume 2883.2(11)
_computing_cell_refinement 'CrystalClear (Molecular Structure Corporation and Rigaku, 2001)'
_computing_data_collection 'CrystalClear (Molecular Structure Corporation and Rigaku, 2001)'
_computing_data_reduction 'CrystalClear (Molecular Structure Corporation and Rigaku, 2001)'
_computing_molecular_graphics
;
ORTEPII (Johnson, 1976) and
teXsan (Molecular Structure Corporation and Rigaku, 2004)
;
_computing_publication_material 'Yadokari-XG_2009 (Kabuto <i>et al.</i>, 2009)'
_computing_structure_refinement 'SHELXL97 (Sheldrick, 2008)'
_computing_structure_solution 'SIR97 (Altomare <i>et al.</i>, 1999)'
_diffrn_ambient_temperature 296(2)
_diffrn_detector_area_resol_mean 14.6306
_diffrn_measured_fraction_theta_full 0.997
_diffrn_measured_fraction_theta_max 0.997
_diffrn_measurement_device_type 'Rigaku/MSC Mercury CCD'
_diffrn_measurement_method dtprofit.ref
_diffrn_radiation_monochromator 'Graphite Monochromator'
_diffrn_radiation_source 'Sealed Tube'
_diffrn_radiation_type MoK\a
_diffrn_radiation_wavelength 0.71070
_diffrn_reflns_av_R_equivalents 0.0389
_diffrn_reflns_av_sigmaI/netI 0.0489
_diffrn_reflns_limit_h_max 31
_diffrn_reflns_limit_h_min -42
_diffrn_reflns_limit_k_max 4
_diffrn_reflns_limit_k_min -3
_diffrn_reflns_limit_l_max 32
_diffrn_reflns_limit_l_min -28
_diffrn_reflns_number 11264
_diffrn_reflns_theta_full 27.46
_diffrn_reflns_theta_max 27.46
_diffrn_reflns_theta_min 3.24
_exptl_absorpt_coefficient_mu 0.778
_exptl_absorpt_correction_T_max 1.0000
_exptl_absorpt_correction_T_min 0.8001
_exptl_absorpt_correction_type multi-scan
_exptl_absorpt_process_details '(REQAB; Rigaku, 1998)'
_exptl_crystal_colour Colorless
_exptl_crystal_density_diffrn 1.657
_exptl_crystal_density_method 'not measured'
_exptl_crystal_description Prism
_exptl_crystal_F_000 1456
_exptl_crystal_size_max 0.20
_exptl_crystal_size_mid 0.20
_exptl_crystal_size_min 0.20
_refine_diff_density_max 0.417
_refine_diff_density_min -0.388
_refine_ls_extinction_method none
_refine_ls_goodness_of_fit_ref 1.063
_refine_ls_hydrogen_treatment constr
_refine_ls_matrix_type full
_refine_ls_number_parameters 190
_refine_ls_number_reflns 3264
_refine_ls_number_restraints 0
_refine_ls_restrained_S_all 1.063
_refine_ls_R_factor_all 0.0472
_refine_ls_R_factor_gt 0.0360
_refine_ls_shift/su_max 0.001
_refine_ls_shift/su_mean 0.000
_refine_ls_structure_factor_coef Fsqd
_refine_ls_weighting_details 'calc w=1/[\s^2^(Fo^2^)+(0.0345P)^2^+0.4746P] where P=(Fo^2^+2Fc^2^)/3'
_refine_ls_weighting_scheme calc
_refine_ls_wR_factor_gt 0.0793
_refine_ls_wR_factor_ref 0.0844
_reflns_number_gt 2686
_reflns_number_total 3264
_reflns_threshold_expression I>2\s(I)
_cod_data_source_file bg2439.cif
_cod_data_source_block I
_cod_original_cell_volume 2883.1(11)
_cod_original_sg_symbol_H-M 'C 2/c'
_cod_database_code 2233077
_cod_database_fobs_code 2233077

loop_
_symmetry_equiv_pos_as_xyz
'x, y, z'
'-x, y, -z+1/2'
'x+1/2, y+1/2, z'
'-x+1/2, y+1/2, -z+1/2'
'-x, -y, -z'
'x, -y, z-1/2'
'-x+1/2, -y+1/2, -z'
'x+1/2, -y+1/2, z-1/2'

loop_
_atom_site_type_symbol
_atom_site_label
_atom_site_fract_x
_atom_site_fract_y
_atom_site_fract_z
_atom_site_U_iso_or_equiv
_atom_site_adp_type
_atom_site_calc_flag
_atom_site_refinement_flags
_atom_site_occupancy
_atom_site_symmetry_multiplicity
C C1 0.43321(7) 0.2438(4) 0.27137(9) 0.0156(4) Uani d . 1 1
S S1 0.435250(18) 0.44890(12) 0.21438(2) 0.01721(13) Uani d . 1 1
N N1 0.39554(6) 0.1658(4) 0.27661(7) 0.0169(4) Uani d . 1 1
H H1 0.3985 0.0785 0.3095 0.020 Uiso calc R 1 1
N N2 0.47294(6) 0.1480(4) 0.31893(7) 0.0161(4) Uani d . 1 1
H H2 0.4973 0.2018 0.3166 0.019 Uiso calc R 1 1
C C2 0.47806(7) -0.0243(5) 0.36979(9) 0.0183(4) Uani d . 1 1
O O1 0.44567(5) -0.0919(4) 0.37941(7) 0.0262(4) Uani d . 1 1
C C3 0.35153(7) 0.2166(5) 0.23204(9) 0.0159(4) Uani d . 1 1
C C4 0.31883(7) 0.3736(5) 0.24474(9) 0.0169(4) Uani d . 1 1
C C5 0.27552(7) 0.4225(4) 0.20171(10) 0.0183(5) Uani d . 1 1
H H5 0.2542 0.5274 0.2110 0.022 Uiso calc R 1 1
C C6 0.26409(7) 0.3141(5) 0.14447(9) 0.0175(4) Uani d . 1 1
C C7 0.29612(7) 0.1512(5) 0.13109(9) 0.0170(4) Uani d . 1 1
C C8 0.33904(7) 0.0996(4) 0.17480(9) 0.0157(4) Uani d . 1 1
H H8 0.3600 -0.0154 0.1658 0.019 Uiso calc R 1 1
Cl Cl1 0.332696(18) 0.51597(12) 0.31608(2) 0.02171(14) Uani d . 1 1
Cl Cl2 0.210441(17) 0.39364(12) 0.09054(2) 0.02358(14) Uani d . 1 1
Cl Cl3 0.283000(19) 0.00640(12) 0.06075(2) 0.02230(14) Uani d . 1 1
C C9 0.52450(7) -0.1244(4) 0.41257(9) 0.0160(4) Uani d . 1 1
C C10 0.56177(7) -0.1060(5) 0.40132(10) 0.0202(5) Uani d . 1 1
H H10 0.5589 -0.0209 0.3653 0.024 Uiso calc R 1 1
C C11 0.60327(7) -0.2139(5) 0.44354(10) 0.0262(5) Uani d . 1 1
H H11 0.6282 -0.2027 0.4356 0.031 Uiso calc R 1 1
C C12 0.60807(7) -0.3382(5) 0.49742(10) 0.0236(5) Uani d . 1 1
H H12 0.6361 -0.4100 0.5257 0.028 Uiso calc R 1 1
C C13 0.57106(8) -0.3556(5) 0.50921(10) 0.0278(5) Uani d . 1 1
H H13 0.5741 -0.4375 0.5455 0.033 Uiso calc R 1 1
C C14 0.52959(8) -0.2506(5) 0.46687(10) 0.0250(5) Uani d . 1 1
H H14 0.5047 -0.2644 0.4747 0.030 Uiso calc R 1 1

loop_
_atom_site_aniso_label
_atom_site_aniso_U_11
_atom_site_aniso_U_22
_atom_site_aniso_U_33
_atom_site_aniso_U_12
_atom_site_aniso_U_13
_atom_site_aniso_U_23
C1 0.0159(11) 0.0153(9) 0.0139(11) 0.0006(7) 0.0050(9) -0.0028(7)
S1 0.0155(3) 0.0206(2) 0.0151(3) 0.00181(18) 0.0063(2) 0.00292(18)
N1 0.0143(9) 0.0239(8) 0.0117(9) 0.0017(6) 0.0048(8) 0.0036(7)
N2 0.0117(9) 0.0228(8) 0.0127(9) 0.0001(6) 0.0042(8) 0.0017(6)
C2 0.0181(12) 0.0218(10) 0.0136(11) 0.0013(8) 0.0058(10) 0.0001(8)
O1 0.0157(9) 0.0441(9) 0.0203(9) 0.0027(6) 0.0093(8) 0.0103(7)
C3 0.0135(11) 0.0174(9) 0.0143(11) -0.0006(7) 0.0037(9) 0.0029(7)
C4 0.0176(12) 0.0175(9) 0.0162(11) -0.0011(7) 0.0080(10) 0.0005(7)
C5 0.0143(11) 0.0184(9) 0.0237(13) 0.0005(7) 0.0096(10) 0.0022(8)
C6 0.0108(11) 0.0175(9) 0.0201(12) -0.0010(7) 0.0031(9) 0.0052(8)
C7 0.0180(11) 0.0170(9) 0.0142(11) -0.0017(7) 0.0054(9) 0.0007(7)
C8 0.0143(11) 0.0161(9) 0.0174(11) 0.0009(7) 0.0076(9) 0.0011(8)
Cl1 0.0205(3) 0.0287(3) 0.0170(3) 0.00048(19) 0.0092(2) -0.00330(19)
Cl2 0.0140(3) 0.0281(3) 0.0231(3) 0.00175(19) 0.0030(2) 0.0041(2)
Cl3 0.0202(3) 0.0295(3) 0.0133(3) -0.00027(19) 0.0038(2) -0.00146(19)
C9 0.0144(11) 0.0167(9) 0.0138(11) 0.0013(7) 0.0033(9) -0.0008(7)
C10 0.0217(12) 0.0211(10) 0.0182(12) 0.0011(8) 0.0091(10) 0.0033(8)
C11 0.0178(12) 0.0298(11) 0.0301(14) 0.0022(9) 0.0097(11) 0.0056(9)
C12 0.0176(12) 0.0218(10) 0.0213(13) 0.0016(8) -0.0007(10) 0.0033(8)
C13 0.0291(14) 0.0337(12) 0.0168(13) 0.0025(9) 0.0066(11) 0.0055(9)
C14 0.0193(13) 0.0349(11) 0.0214(13) 0.0032(9) 0.0093(11) 0.0054(9)

loop_
_atom_type_symbol
_atom_type_description
_atom_type_scat_dispersion_real
_atom_type_scat_dispersion_imag
_atom_type_scat_source
C C 0.0033 0.0016 'International Tables Vol C Tables 4.2.6.8 and 6.1.1.4'
H H 0.0000 0.0000 'International Tables Vol C Tables 4.2.6.8 and 6.1.1.4'
N N 0.0061 0.0033 'International Tables Vol C Tables 4.2.6.8 and 6.1.1.4'
O O 0.0106 0.0060 'International Tables Vol C Tables 4.2.6.8 and 6.1.1.4'
S S 0.1246 0.1234 'International Tables Vol C Tables 4.2.6.8 and 6.1.1.4'
Cl Cl 0.1484 0.1585 'International Tables Vol C Tables 4.2.6.8 and 6.1.1.4'

loop_
_geom_angle_atom_site_label_1
_geom_angle_atom_site_label_2
_geom_angle_atom_site_label_3
_geom_angle
N1 C1 N2 115.16(18)
N1 C1 S1 125.47(16)
N2 C1 S1 119.36(15)
C1 N1 C3 124.74(18)
C1 N1 H1 117.6
C3 N1 H1 117.6
C2 N2 C1 127.76(18)
C2 N2 H2 116.1
C1 N2 H2 116.1
O1 C2 N2 121.4(2)
O1 C2 C9 121.06(19)
N2 C2 C9 117.51(18)
C8 C3 C4 118.10(19)
C8 C3 N1 121.05(18)
C4 C3 N1 120.81(19)
C5 C4 C3 121.5(2)
C5 C4 Cl1 118.90(16)
C3 C4 Cl1 119.63(16)
C4 C5 C6 119.57(19)
C4 C5 H5 120.2
C6 C5 H5 120.2
C5 C6 C7 119.82(19)
C5 C6 Cl2 118.96(16)
C7 C6 Cl2 121.20(17)
C8 C7 C6 119.9(2)
C8 C7 Cl3 118.89(16)
C6 C7 Cl3 121.24(17)
C7 C8 C3 121.12(19)
C7 C8 H8 119.4
C3 C8 H8 119.4
C10 C9 C14 119.02(19)
C10 C9 C2 124.6(2)
C14 C9 C2 116.36(19)
C11 C10 C9 120.1(2)
C11 C10 H10 119.9
C9 C10 H10 119.9
C12 C11 C10 120.5(2)
C12 C11 H11 119.7
C10 C11 H11 119.7
C11 C12 C13 119.8(2)
C11 C12 H12 120.1
C13 C12 H12 120.1
C14 C13 C12 119.6(2)
C14 C13 H13 120.2
C12 C13 H13 120.2
C13 C14 C9 120.9(2)
C13 C14 H14 119.5
C9 C14 H14 119.5

loop_
_geom_bond_atom_site_label_1
_geom_bond_atom_site_label_2
_geom_bond_distance
C1 N1 1.345(3)
C1 N2 1.386(2)
C1 S1 1.666(2)
N1 C3 1.410(2)
N1 H1 0.8600
N2 C2 1.386(3)
N2 H2 0.8600
C2 O1 1.227(3)
C2 C9 1.491(3)
C3 C8 1.391(3)
C3 C4 1.394(3)
C4 C5 1.380(3)
C4 Cl1 1.739(2)
C5 C6 1.386(3)
C5 H5 0.9300
C6 C7 1.394(3)
C6 Cl2 1.727(2)
C7 C8 1.379(3)
C7 Cl3 1.723(2)
C8 H8 0.9300
C9 C10 1.384(3)
C9 C14 1.391(3)
C10 C11 1.382(3)
C10 H10 0.9300
C11 C12 1.382(3)
C11 H11 0.9300
C12 C13 1.383(3)
C12 H12 0.9300
C13 C14 1.379(3)
C13 H13 0.9300
C14 H14 0.9300

loop_
_geom_hbond_atom_site_label_D
_geom_hbond_atom_site_label_H
_geom_hbond_atom_site_label_A
_geom_hbond_site_symmetry_A
_geom_hbond_distance_DH
_geom_hbond_distance_HA
_geom_hbond_distance_DA
_geom_hbond_angle_DHA
N1 H1 O1 . 0.86 1.89 2.586(2) 137.2
N2 H2 S1 2_655 0.86 2.83 3.6771(19) 167.5

loop_
_geom_torsion_atom_site_label_1
_geom_torsion_atom_site_label_2
_geom_torsion_atom_site_label_3
_geom_torsion_atom_site_label_4
_geom_torsion
N2 C1 N1 C3 -175.25(16)
S1 C1 N1 C3 6.3(3)
N1 C1 N2 C2 1.7(3)
S1 C1 N2 C2 -179.68(15)
C1 N2 C2 O1 -5.0(3)
C1 N2 C2 C9 175.03(17)
C1 N1 C3 C8 49.5(3)
C1 N1 C3 C4 -133.0(2)
C8 C3 C4 C5 -1.9(3)
N1 C3 C4 C5 -179.45(17)
C8 C3 C4 Cl1 178.74(14)
N1 C3 C4 Cl1 1.2(2)
C3 C4 C5 C6 -0.1(3)
Cl1 C4 C5 C6 179.25(14)
C4 C5 C6 C7 1.2(3)
C4 C5 C6 Cl2 -177.30(14)
C5 C6 C7 C8 -0.2(3)
Cl2 C6 C7 C8 178.26(14)
C5 C6 C7 Cl3 178.95(14)
Cl2 C6 C7 Cl3 -2.6(2)
C6 C7 C8 C3 -1.9(3)
Cl3 C7 C8 C3 178.94(14)
C4 C3 C8 C7 2.9(3)
N1 C3 C8 C7 -179.55(16)
O1 C2 C9 C10 169.75(18)
N2 C2 C9 C10 -10.3(3)
O1 C2 C9 C14 -9.0(3)
N2 C2 C9 C14 170.96(17)
C14 C9 C10 C11 0.4(3)
C2 C9 C10 C11 -178.33(18)
C9 C10 C11 C12 -0.5(3)
C10 C11 C12 C13 0.1(3)
C11 C12 C13 C14 0.4(3)
C12 C13 C14 C9 -0.6(3)
C10 C9 C14 C13 0.2(3)
C2 C9 C14 C13 178.98(19)

loop_
_cod_related_entry_id
_cod_related_entry_database
_cod_related_entry_code
1 ChemSpider 875643
